data_1525221
loop_
_publ_author_name
'Schmetzer, K.'
'Nuber, B.'
'Abraham, K.'

_publ_section_title
;
 Zur Kristallchemie magnesium-reicher Turmaline
;
_journal_name_full
;
Neues Jahrbuch fuer Mineralogie. Abhandlungen (Band-Nr) (1950-)
;
_journal_page_first 93
_journal_page_last 112
_journal_volume 136
_journal_year 1979
_chemical_formula_sum 'Al6.36 B3 Ca0.27 H3.5 Mg2.64 Na0.65 O31 Si6'
_chemical_name_systematic
;
Na0.65 Ca0.27 Mg2.64 Al6.36 (B O3)3 (Si6 O18) O0.5 (O H)3.5
;
_space_group_IT_number 160
_symmetry_space_group_name_Hall 'R 3 -2"'
_symmetry_space_group_name_H-M 'R 3 m :H'
_cell_angle_alpha 90
_cell_angle_beta 90
_cell_angle_gamma 120
_cell_formula_units_Z 3
_cell_length_a 15.923
_cell_length_b 15.923
_cell_length_c 7.201
_cell_volume 1581.151
_citation_journal_id_ASTM NJMIAK
_cod_data_source_file Schmetzer_NJMIAK_1979_337.cif
_cod_data_source_block H3.5Al6.36B3Ca0.27Mg2.64Na0.65O31Si6
_cod_original_formula_sum 'H3.5 Al6.36 B3 Ca0.27 Mg2.64 Na0.65 O31 Si6'
_cod_database_code 1525221

loop_
_symmetry_equiv_pos_as_xyz
x,y,z
-y,x-y,z
-x+y,-x,z
-y,-x,z
x,x-y,z
-x+y,y,z
x+2/3,y+1/3,z+1/3
-y+2/3,x-y+1/3,z+1/3
-x+y+2/3,-x+1/3,z+1/3
-y+2/3,-x+1/3,z+1/3
x+2/3,x-y+1/3,z+1/3
-x+y+2/3,y+1/3,z+1/3
x+1/3,y+2/3,z+2/3
-y+1/3,x-y+2/3,z+2/3
-x+y+1/3,-x+2/3,z+2/3
-y+1/3,-x+2/3,z+2/3
x+1/3,x-y+2/3,z+2/3
-x+y+1/3,y+2/3,z+2/3

loop_
_atom_site_label
_atom_site_type_symbol
_atom_site_fract_x
_atom_site_fract_y
_atom_site_fract_z
_atom_site_occupancy
_atom_site_U_iso_or_equiv
O7 O-2 0.2842 0.2851 0.0111 1 0.0
Ca1 Ca+2 0 0 0.8576 0.27 0.0
O2 O-2 -0.0607 0.0607 0.6051 1 0.0
Al2 Al+3 0.2617 0.2978 0.479 1 0.0
Mg1 Mg+2 0.0625 -0.0625 0.4581 0.88 0.0
Al1 Al+3 0.0625 -0.0625 0.4581 0.12 0.0
Na1 Na+1 0 0 0.8576 0.65 0.0
O3 O-2 0.1326 -0.1326 0.5774 1 0.0
Si1 Si+4 0.1899 0.1919 0.0907 1 0.0
O6 O-2 0.1859 0.1959 0.3114 1 0.0
B1 B+3 -0.1096 0.1096 0.6349 1 0.0
O5 O-2 0.0916 -0.0916 -0.0011 1 0.0
O8 O-2 0.2699 0.2093 0.6485 1 0.0
O1 O-2 0 0 0.3175 1 0.0
O4 O-2 -0.0933 0.0933 0.0204 1 0.0
